data_4105775
loop_
_publ_author_name
'Guobi Chai'
'Shangze Wu'
'Chunling Fu'
'Shengming Ma'

_publ_section_title
;
 A Straightforward Synthesis of Cyclobutenones via a Tandem Michael
 Addition/Cyclization Reaction of 2,3-Allenoates with Organozincs
;
_journal_name_full 'Journal of the American Chemical Society'
_journal_page_first 3740
_journal_page_last 3743
_journal_paper_doi 10.1021/ja1108694
_journal_volume 133
_journal_year 2011
_chemical_formula_moiety 'C17 H24 O'
_chemical_formula_sum 'C17 H24 O'
_chemical_formula_weight 244.36
_chemical_name_systematic
; 
 ? 
;
_space_group_IT_number 2
_symmetry_cell_setting triclinic
_symmetry_space_group_name_Hall '-P 1'
_symmetry_space_group_name_H-M 'P -1'
_atom_sites_solution_hydrogens geom
_atom_sites_solution_primary direct
_atom_sites_solution_secondary difmap
_audit_creation_method SHELXL-97
_cell_angle_alpha 74.767(5)
_cell_angle_beta 71.089(5)
_cell_angle_gamma 70.386(6)
_cell_formula_units_Z 8
_cell_length_a 12.2850(8)
_cell_length_b 16.5578(10)
_cell_length_c 16.7837(8)
_cell_measurement_reflns_used 5782
_cell_measurement_temperature 293(2)
_cell_measurement_theta_max 66.8490
_cell_measurement_theta_min 2.8232
_cell_volume 2996.6(3)
_computing_cell_refinement
;
CrysAlisPro, Oxford Diffraction Ltd.,
Version 1.171.33.52 (release 06-11-2009 CrysAlis171 .NET)
(compiled Nov  6 2009,16:24:50)
;
_computing_data_collection
;
CrysAlisPro, Oxford Diffraction Ltd.,
Version 1.171.33.52 (release 06-11-2009 CrysAlis171 .NET)
(compiled Nov  6 2009,16:24:50)
;
_computing_data_reduction
;
CrysAlisPro, Oxford Diffraction Ltd.,
Version 1.171.33.52 (release 06-11-2009 CrysAlis171 .NET)
(compiled Nov  6 2009,16:24:50)
;
_computing_molecular_graphics
;
 OLEX2: a complete structure solution, refinement and analysis program.
 Dolomanov et al., J. Appl. Cryst. (2009). 42, 339-341
;
_computing_publication_material
;
 OLEX2: a complete structure solution, refinement and analysis program.
 Dolomanov et al., J. Appl. Cryst. (2009). 42, 339-341
;
_diffrn_ambient_temperature 293(2)
_diffrn_detector_area_resol_mean 10.3592
_diffrn_measured_fraction_theta_full 0.986
_diffrn_measured_fraction_theta_max 0.986
_diffrn_measurement_device_type 'Xcalibur, Atlas, Gemini ultra'
_diffrn_measurement_method '\w scans'
_diffrn_radiation_monochromator graphite
_diffrn_radiation_source 'fine-focus sealed tube'
_diffrn_radiation_type CuK\a
_diffrn_radiation_wavelength 1.54184
_diffrn_reflns_av_R_equivalents 0.0541
_diffrn_reflns_av_sigmaI/netI 0.0463
_diffrn_reflns_limit_h_max 14
_diffrn_reflns_limit_h_min -14
_diffrn_reflns_limit_k_max 18
_diffrn_reflns_limit_k_min -19
_diffrn_reflns_limit_l_max 19
_diffrn_reflns_limit_l_min -18
_diffrn_reflns_number 23881
_diffrn_reflns_theta_full 66.96
_diffrn_reflns_theta_max 66.96
_diffrn_reflns_theta_min 2.83
_exptl_absorpt_coefficient_mu 0.493
_exptl_absorpt_correction_T_max 0.943
_exptl_absorpt_correction_T_min 0.799
_exptl_absorpt_correction_type multi-scan
_exptl_absorpt_process_details
;
CrysAlisPro, Oxford Diffraction Ltd.,
Version 1.171.33.53 (release 17-11-2009 CrysAlis171 .NET)
(compiled Nov 17 2009,16:58:22)
empirical absorption correction using spherical harmonics,
 implemented in SCALE3 ABSPACK scaling algorithm.
;
_exptl_crystal_colour colorless
_exptl_crystal_density_diffrn 1.083
_exptl_crystal_description platelet
_exptl_crystal_F_000 1072
_exptl_crystal_size_max 0.50
_exptl_crystal_size_mid 0.38
_exptl_crystal_size_min 0.12
_refine_diff_density_max 0.535
_refine_diff_density_min -0.348
_refine_diff_density_rms 0.051
_refine_ls_extinction_method none
_refine_ls_goodness_of_fit_ref 1.038
_refine_ls_hydrogen_treatment ref
_refine_ls_matrix_type full
_refine_ls_number_parameters 680
_refine_ls_number_reflns 10528
_refine_ls_number_restraints 0
_refine_ls_restrained_S_all 1.038
_refine_ls_R_factor_all 0.1135
_refine_ls_R_factor_gt 0.0717
_refine_ls_shift/su_max 0.000
_refine_ls_shift/su_mean 0.000
_refine_ls_structure_factor_coef Fsqd
_refine_ls_weighting_details 'calc w=1/[\s^2^(Fo^2^)+(0.1343P)^2^+0.2512P] where P=(Fo^2^+2Fc^2^)/3'
_refine_ls_weighting_scheme calc
_refine_ls_wR_factor_gt 0.2006
_refine_ls_wR_factor_ref 0.2317
_reflns_number_gt 6270
_reflns_number_total 10528
_reflns_threshold_expression >2sigma(I)
_cod_data_source_file ja1108694_si_001.cif
_cod_data_source_block 100522_fucl
_cod_database_code 4105775

loop_
_symmetry_equiv_pos_as_xyz
'x, y, z'
'-x, -y, -z'

loop_
_atom_site_label
_atom_site_type_symbol
_atom_site_fract_x
_atom_site_fract_y
_atom_site_fract_z
_atom_site_U_iso_or_equiv
_atom_site_adp_type
_atom_site_occupancy
_atom_site_symmetry_multiplicity
_atom_site_calc_flag
_atom_site_refinement_flags
O1 O 0.75353(18) 0.37042(12) 0.31018(13) 0.0581(5) Uani 1 1 d .
O2 O 0.75031(19) 0.37343(13) 0.14072(12) 0.0557(5) Uani 1 1 d .
O3 O 0.91352(17) 0.19929(11) 0.13240(13) 0.0547(5) Uani 1 1 d .
O4 O 0.91979(19) 0.20029(13) 0.30028(11) 0.0567(5) Uani 1 1 d .
C1 C 0.4709(4) 0.3708(2) 0.3649(3) 0.0845(10) Uani 1 1 d .
H1A H 0.5449 0.3312 0.3669 0.101 Uiso 1 1 calc R
C2 C 0.3733(5) 0.3409(3) 0.3749(4) 0.1113(15) Uani 1 1 d .
H2A H 0.3825 0.2815 0.3825 0.134 Uiso 1 1 calc R
C3 C 0.2632(4) 0.3989(4) 0.3735(3) 0.1040(14) Uani 1 1 d .
H3A H 0.1978 0.3788 0.3807 0.125 Uiso 1 1 calc R
C4 C 0.2501(4) 0.4851(3) 0.3618(3) 0.0893(11) Uani 1 1 d .
H4 H 0.1756 0.5244 0.3608 0.107 Uiso 1 1 calc R
C5 C 0.3461(3) 0.5150(2) 0.3512(2) 0.0708(8) Uani 1 1 d .
H5 H 0.3355 0.5746 0.3433 0.085 Uiso 1 1 calc R
C6 C 0.4586(3) 0.45875(19) 0.35211(17) 0.0557(7) Uani 1 1 d .
C7 C 0.5621(3) 0.48921(17) 0.34135(16) 0.0525(7) Uani 1 1 d .
C8 C 0.5866(3) 0.5659(2) 0.3209(2) 0.0696(8) Uani 1 1 d .
C9 C 0.7170(3) 0.52865(19) 0.32596(18) 0.0593(7) Uani 1 1 d .
C10 C 0.6831(3) 0.43819(17) 0.35877(17) 0.0507(6) Uani 1 1 d .
C11 C 0.6752(3) 0.39626(19) 0.45206(18) 0.0618(7) Uani 1 1 d .
H11B H 0.6301 0.4394 0.4878 0.093 Uiso 1 1 calc R
H11C H 0.7543 0.3720 0.4603 0.093 Uiso 1 1 calc R
H11A H 0.6361 0.3509 0.4669 0.093 Uiso 1 1 calc R
C12 C 0.7530(3) 0.5618(2) 0.3888(2) 0.0727(9) Uani 1 1 d .
H12 H 0.6967 0.5526 0.4449 0.087 Uiso 1 1 calc R
C13 C 0.8783(4) 0.5109(3) 0.3991(3) 0.0929(12) Uani 1 1 d .
H13A H 0.8899 0.4500 0.4015 0.139 Uiso 1 1 calc R
H13C H 0.8868 0.5194 0.4509 0.139 Uiso 1 1 calc R
H13B H 0.9369 0.5312 0.3512 0.139 Uiso 1 1 calc R
C14 C 0.7468(6) 0.6585(3) 0.3662(4) 0.1260(19) Uani 1 1 d .
H14B H 0.7956 0.6709 0.3093 0.189 Uiso 1 1 calc R
H14C H 0.7756 0.6732 0.4059 0.189 Uiso 1 1 calc R
H14A H 0.6654 0.6923 0.3693 0.189 Uiso 1 1 calc R
C15 C 0.8076(4) 0.5313(3) 0.2379(2) 0.0806(10) Uani 1 1 d .
H15B H 0.8828 0.4901 0.2427 0.121 Uiso 1 1 calc R
H15C H 0.8183 0.5887 0.2175 0.121 Uiso 1 1 calc R
H15A H 0.7784 0.5167 0.1985 0.121 Uiso 1 1 calc R
C16 C 0.5084(5) 0.6605(3) 0.3052(4) 0.132(2) Uani 1 1 d .
H16A H 0.4249 0.6606 0.3261 0.158 Uiso 1 1 calc R
H16B H 0.5222 0.6943 0.3385 0.158 Uiso 1 1 calc R
C17 C 0.5278(10) 0.6984(7) 0.2264(7) 0.221(4) Uiso 1 1 d .
H17A H 0.5061 0.6692 0.1938 0.331 Uiso 1 1 calc R
H17C H 0.6111 0.6961 0.2040 0.331 Uiso 1 1 calc R
H17B H 0.4806 0.7580 0.2226 0.331 Uiso 1 1 calc R
C18 C 0.5758(3) 0.2604(2) 0.1474(2) 0.0762(9) Uani 1 1 d .
H18 H 0.5966 0.2826 0.1842 0.091 Uiso 1 1 calc R
C19 C 0.5150(4) 0.1973(3) 0.1810(3) 0.0977(13) Uani 1 1 d .
H19 H 0.4948 0.1781 0.2398 0.117 Uiso 1 1 calc R
C20 C 0.4848(4) 0.1631(3) 0.1287(4) 0.0989(13) Uani 1 1 d .
H20 H 0.4450 0.1199 0.1514 0.119 Uiso 1 1 calc R
C21 C 0.5127(4) 0.1922(3) 0.0432(4) 0.1018(14) Uani 1 1 d .
H21 H 0.4910 0.1693 0.0075 0.122 Uiso 1 1 calc R
C22 C 0.5740(3) 0.2563(2) 0.0080(3) 0.0799(10) Uani 1 1 d .
H22 H 0.5929 0.2754 -0.0508 0.096 Uiso 1 1 calc R
C23 C 0.6066(3) 0.29166(18) 0.0603(2) 0.0577(7) Uani 1 1 d .
C24 C 0.6717(2) 0.35792(17) 0.02708(17) 0.0501(6) Uani 1 1 d .
C25 C 0.7314(3) 0.39283(19) -0.04920(17) 0.0562(7) Uani 1 1 d .
C26 C 0.7677(2) 0.45350(18) -0.01416(17) 0.0520(6) Uani 1 1 d .
C27 C 0.6889(2) 0.41623(17) 0.07515(17) 0.0494(6) Uani 1 1 d .
C28 C 0.5732(3) 0.47710(19) 0.11752(19) 0.0616(7) Uani 1 1 d .
H28B H 0.5318 0.5122 0.0752 0.092 Uiso 1 1 calc R
H28C H 0.5909 0.5140 0.1444 0.092 Uiso 1 1 calc R
H28A H 0.5238 0.4436 0.1598 0.092 Uiso 1 1 calc R
C29 C 0.7246(3) 0.5522(2) -0.0481(2) 0.0664(8) Uani 1 1 d .
H29 H 0.6377 0.5668 -0.0385 0.080 Uiso 1 1 calc R
C30 C 0.7479(4) 0.6068(2) 0.0018(3) 0.0877(11) Uani 1 1 d .
H30A H 0.7219 0.5863 0.0620 0.131 Uiso 1 1 calc R
H30B H 0.7046 0.6666 -0.0116 0.131 Uiso 1 1 calc R
H30C H 0.8320 0.6019 -0.0137 0.131 Uiso 1 1 calc R
C31 C 0.7767(5) 0.5794(3) -0.1437(3) 0.1091(15) Uani 1 1 d .
H31C H 0.8622 0.5648 -0.1559 0.164 Uiso 1 1 calc R
H31B H 0.7454 0.6410 -0.1598 0.164 Uiso 1 1 calc R
H31A H 0.7551 0.5493 -0.1755 0.164 Uiso 1 1 calc R
C32 C 0.9006(3) 0.4258(2) -0.0164(2) 0.0705(8) Uani 1 1 d .
H32A H 0.9271 0.3636 -0.0014 0.106 Uiso 1 1 calc R
H32C H 0.9120 0.4523 0.0236 0.106 Uiso 1 1 calc R
H32B H 0.9460 0.4441 -0.0729 0.106 Uiso 1 1 calc R
C33 C 0.7570(4) 0.3767(3) -0.1387(2) 0.0915(12) Uani 1 1 d .
H33B H 0.7126 0.4276 -0.1708 0.110 Uiso 1 1 calc R
H33A H 0.7277 0.3281 -0.1357 0.110 Uiso 1 1 calc R
C34 C 0.8876(5) 0.3574(4) -0.1867(3) 0.123(2) Uani 1 1 d .
H34A H 0.8976 0.3415 -0.2402 0.185 Uiso 1 1 calc R
H34B H 0.9335 0.3102 -0.1533 0.185 Uiso 1 1 calc R
H34C H 0.9148 0.4082 -0.1972 0.185 Uiso 1 1 calc R
C35 C 0.8032(3) 0.0290(2) 0.2112(2) 0.0738(9) Uani 1 1 d .
H35 H 0.7756 0.0888 0.1943 0.089 Uiso 1 1 calc R
C36 C 0.7218(3) -0.0184(3) 0.2597(3) 0.0867(11) Uani 1 1 d .
H36 H 0.6405 0.0099 0.2746 0.104 Uiso 1 1 calc R
C37 C 0.7607(3) -0.1061(2) 0.2855(2) 0.0775(9) Uani 1 1 d .
H37 H 0.7062 -0.1376 0.3177 0.093 Uiso 1 1 calc R
C38 C 0.8791(3) -0.1470(2) 0.2639(2) 0.0706(9) Uani 1 1 d .
H38 H 0.9060 -0.2066 0.2819 0.085 Uiso 1 1 calc R
C39 C 0.9599(3) -0.10056(19) 0.21538(19) 0.0603(7) Uani 1 1 d .
H39 H 1.0408 -0.1298 0.2005 0.072 Uiso 1 1 calc R
C40 C 0.9239(2) -0.01152(17) 0.18807(17) 0.0500(6) Uani 1 1 d .
C41 C 1.0079(2) 0.03901(16) 0.13556(17) 0.0491(6) Uani 1 1 d .
C42 C 1.1262(3) 0.02499(18) 0.1092(2) 0.0606(7) Uani 1 1 d .
C43 C 1.1256(3) 0.11616(18) 0.05871(18) 0.0526(6) Uani 1 1 d .
C44 C 0.9833(2) 0.13099(16) 0.08447(16) 0.0490(6) Uani 1 1 d .
C45 C 0.9227(3) 0.1437(2) 0.01515(19) 0.0596(7) Uani 1 1 d .
H45B H 0.9668 0.1002 -0.0204 0.089 Uiso 1 1 calc R
H45C H 0.9201 0.2005 -0.0190 0.089 Uiso 1 1 calc R
H45A H 0.8427 0.1386 0.0407 0.089 Uiso 1 1 calc R
C46 C 1.1889(3) 0.1228(2) -0.0383(2) 0.0642(8) Uani 1 1 d .
H46 H 1.1535 0.0932 -0.0626 0.077 Uiso 1 1 calc R
C47 C 1.1673(4) 0.2172(3) -0.0843(2) 0.0842(10) Uani 1 1 d .
H47A H 1.0831 0.2458 -0.0704 0.126 Uiso 1 1 calc R
H47B H 1.1967 0.2186 -0.1450 0.126 Uiso 1 1 calc R
H47C H 1.2085 0.2466 -0.0665 0.126 Uiso 1 1 calc R
C48 C 1.3235(3) 0.0795(3) -0.0588(3) 0.0982(12) Uani 1 1 d .
H48C H 1.3613 0.1074 -0.0362 0.147 Uiso 1 1 calc R
H48B H 1.3557 0.0849 -0.1196 0.147 Uiso 1 1 calc R
H48A H 1.3382 0.0190 -0.0334 0.147 Uiso 1 1 calc R
C49 C 1.1615(3) 0.1712(2) 0.1006(2) 0.0643(8) Uani 1 1 d .
H49A H 1.1292 0.2318 0.0802 0.096 Uiso 1 1 calc R
H49C H 1.2472 0.1576 0.0865 0.096 Uiso 1 1 calc R
H49B H 1.1308 0.1589 0.1615 0.096 Uiso 1 1 calc R
C50 C 1.2284(3) -0.0544(3) 0.1256(4) 0.1094(17) Uani 1 1 d .
H50A H 1.1948 -0.0990 0.1663 0.131 Uiso 1 1 calc R
H50B H 1.2696 -0.0768 0.0725 0.131 Uiso 1 1 calc R
C51 C 1.3194(5) -0.0398(4) 0.1589(4) 0.147(2) Uani 1 1 d .
H51B H 1.3580 0.0011 0.1173 0.220 Uiso 1 1 calc R
H51C H 1.3781 -0.0940 0.1694 0.220 Uiso 1 1 calc R
H51A H 1.2800 -0.0171 0.2112 0.220 Uiso 1 1 calc R
C52 C 0.6742(3) 0.1282(3) 0.5706(2) 0.0784(10) Uani 1 1 d .
H52 H 0.7055 0.1307 0.6133 0.094 Uiso 1 1 calc R
C53 C 0.5632(4) 0.1130(3) 0.5926(3) 0.0977(13) Uani 1 1 d .
H53 H 0.5202 0.1065 0.6497 0.117 Uiso 1 1 calc R
C54 C 0.5162(4) 0.1075(3) 0.5323(3) 0.0975(13) Uani 1 1 d .
H54 H 0.4422 0.0961 0.5480 0.117 Uiso 1 1 calc R
C55 C 0.5779(4) 0.1187(3) 0.4486(3) 0.0904(11) Uani 1 1 d .
H55 H 0.5456 0.1159 0.4067 0.108 Uiso 1 1 calc R
C56 C 0.6890(3) 0.1343(2) 0.4256(2) 0.0743(9) Uani 1 1 d .
H56 H 0.7307 0.1411 0.3682 0.089 Uiso 1 1 calc R
C57 C 0.7393(3) 0.13993(18) 0.48591(18) 0.0555(7) Uani 1 1 d .
C58 C 0.8581(2) 0.15521(17) 0.45958(17) 0.0507(6) Uani 1 1 d .
C59 C 0.9525(2) 0.14508(17) 0.37592(16) 0.0499(6) Uani 1 1 d .
C60 C 1.0298(3) 0.17736(19) 0.41493(19) 0.0566(7) Uani 1 1 d .
C61 C 0.9255(3) 0.17683(19) 0.49464(18) 0.0590(7) Uani 1 1 d .
C62 C 0.9985(3) 0.05362(19) 0.35586(19) 0.0619(7) Uani 1 1 d .
H62A H 0.9353 0.0382 0.3469 0.093 Uiso 1 1 calc R
H62C H 1.0259 0.0136 0.4028 0.093 Uiso 1 1 calc R
H62B H 1.0636 0.0512 0.3051 0.093 Uiso 1 1 calc R
C63 C 1.1534(3) 0.1140(2) 0.4221(2) 0.0690(8) Uani 1 1 d .
H63 H 1.1428 0.0552 0.4412 0.083 Uiso 1 1 calc R
C64 C 1.2455(3) 0.1143(3) 0.3357(3) 0.1016(14) Uani 1 1 d .
H64A H 1.2125 0.1077 0.2940 0.152 Uiso 1 1 calc R
H64C H 1.3158 0.0670 0.3402 0.152 Uiso 1 1 calc R
H64B H 1.2664 0.1684 0.3184 0.152 Uiso 1 1 calc R
C65 C 1.2031(4) 0.1301(3) 0.4871(3) 0.1045(14) Uani 1 1 d .
H65B H 1.2121 0.1881 0.4715 0.157 Uiso 1 1 calc R
H65C H 1.2796 0.0889 0.4878 0.157 Uiso 1 1 calc R
H65A H 1.1490 0.1236 0.5428 0.157 Uiso 1 1 calc R
C66 C 1.0403(4) 0.2687(2) 0.3704(3) 0.0818(10) Uani 1 1 d .
H66B H 1.0891 0.2668 0.3129 0.123 Uiso 1 1 calc R
H66C H 1.0763 0.2897 0.4009 0.123 Uiso 1 1 calc R
H66A H 0.9621 0.3071 0.3696 0.123 Uiso 1 1 calc R
C67 C 0.9051(4) 0.1958(3) 0.5819(2) 0.0925(12) Uani 1 1 d .
H67B H 0.9570 0.1482 0.6118 0.111 Uiso 1 1 calc R
H67A H 0.8231 0.1972 0.6136 0.111 Uiso 1 1 calc R
C68 C 0.9270(6) 0.2796(3) 0.5829(4) 0.139(2) Uani 1 1 d .
H68A H 0.8894 0.3256 0.5438 0.208 Uiso 1 1 calc R
H68C H 1.0115 0.2734 0.5659 0.208 Uiso 1 1 calc R
H68B H 0.8940 0.2933 0.6395 0.208 Uiso 1 1 calc R
H3 H 0.929(3) 0.188(2) 0.182(2) 0.063(9) Uiso 1 1 d .
H4A H 0.872(3) 0.250(3) 0.319(2) 0.078(11) Uiso 1 1 d .
H2 H 0.805(3) 0.328(2) 0.124(2) 0.066(10) Uiso 1 1 d .
H1 H 0.743(3) 0.388(2) 0.259(2) 0.068(10) Uiso 1 1 d .

loop_
_atom_site_aniso_label
_atom_site_aniso_U_11
_atom_site_aniso_U_22
_atom_site_aniso_U_33
_atom_site_aniso_U_23
_atom_site_aniso_U_13
_atom_site_aniso_U_12
O1 0.0637(12) 0.0562(11) 0.0500(11) -0.0157(9) -0.0181(9) -0.0026(9)
O2 0.0609(12) 0.0535(11) 0.0521(11) -0.0154(9) -0.0228(9) -0.0024(9)
O3 0.0606(12) 0.0468(10) 0.0543(11) -0.0153(8) -0.0196(9) -0.0023(8)
O4 0.0646(12) 0.0527(11) 0.0453(10) -0.0081(8) -0.0150(9) -0.0063(9)
C1 0.074(2) 0.064(2) 0.115(3) -0.0168(19) -0.017(2) -0.0239(17)
C2 0.109(4) 0.090(3) 0.150(4) -0.024(3) -0.024(3) -0.054(3)
C3 0.088(3) 0.130(4) 0.119(3) -0.018(3) -0.031(3) -0.060(3)
C4 0.074(2) 0.109(3) 0.093(3) -0.009(2) -0.035(2) -0.029(2)
C5 0.066(2) 0.076(2) 0.074(2) -0.0109(16) -0.0256(16) -0.0190(17)
C6 0.0588(17) 0.0593(17) 0.0469(14) -0.0116(12) -0.0089(12) -0.0164(13)
C7 0.0583(17) 0.0507(15) 0.0462(14) -0.0102(11) -0.0112(12) -0.0127(12)
C8 0.066(2) 0.0563(18) 0.082(2) -0.0007(15) -0.0232(17) -0.0171(15)
C9 0.0629(18) 0.0573(16) 0.0563(16) -0.0001(13) -0.0158(14) -0.0220(14)
C10 0.0575(16) 0.0464(14) 0.0472(14) -0.0100(11) -0.0139(12) -0.0114(12)
C11 0.077(2) 0.0559(16) 0.0502(15) -0.0035(12) -0.0184(14) -0.0174(14)
C12 0.091(2) 0.0612(18) 0.074(2) -0.0111(15) -0.0207(18) -0.0328(17)
C13 0.100(3) 0.103(3) 0.098(3) -0.015(2) -0.045(2) -0.040(2)
C14 0.174(5) 0.072(3) 0.171(5) -0.005(3) -0.083(4) -0.058(3)
C15 0.086(2) 0.096(3) 0.0606(19) 0.0046(17) -0.0147(17) -0.045(2)
C16 0.128(4) 0.094(3) 0.177(5) 0.041(3) -0.073(4) -0.052(3)
C18 0.073(2) 0.080(2) 0.081(2) -0.0063(17) -0.0198(18) -0.0342(18)
C19 0.081(3) 0.088(3) 0.117(3) 0.005(2) -0.019(2) -0.040(2)
C20 0.078(3) 0.079(3) 0.142(4) -0.016(3) -0.020(3) -0.035(2)
C21 0.078(3) 0.100(3) 0.154(5) -0.055(3) -0.031(3) -0.032(2)
C22 0.076(2) 0.086(2) 0.095(3) -0.0328(19) -0.024(2) -0.0283(19)
C23 0.0443(15) 0.0568(16) 0.0725(19) -0.0182(14) -0.0167(14) -0.0076(12)
C24 0.0428(14) 0.0564(15) 0.0535(15) -0.0145(12) -0.0167(12) -0.0086(12)
C25 0.0541(16) 0.0669(17) 0.0480(15) -0.0176(13) -0.0135(13) -0.0109(13)
C26 0.0468(15) 0.0542(15) 0.0532(15) -0.0095(12) -0.0123(12) -0.0118(12)
C27 0.0486(15) 0.0501(14) 0.0492(14) -0.0129(11) -0.0159(12) -0.0067(11)
C28 0.0562(17) 0.0614(17) 0.0615(17) -0.0187(13) -0.0134(14) -0.0045(13)
C29 0.066(2) 0.0610(18) 0.0679(18) -0.0024(14) -0.0216(15) -0.0145(15)
C30 0.099(3) 0.064(2) 0.108(3) -0.0134(19) -0.035(2) -0.0270(19)
C31 0.132(4) 0.084(3) 0.079(3) 0.014(2) -0.015(3) -0.023(3)
C32 0.0528(18) 0.080(2) 0.075(2) -0.0111(16) -0.0139(15) -0.0187(15)
C33 0.111(3) 0.120(3) 0.0547(19) -0.0299(19) -0.013(2) -0.042(3)
C34 0.127(4) 0.137(4) 0.061(2) -0.034(2) -0.017(2) 0.026(3)
C35 0.0576(19) 0.0595(18) 0.097(2) -0.0199(16) -0.0095(17) -0.0123(15)
C36 0.056(2) 0.084(3) 0.111(3) -0.025(2) 0.0035(19) -0.0249(18)
C37 0.075(2) 0.074(2) 0.082(2) -0.0147(17) 0.0005(18) -0.0385(19)
C38 0.081(2) 0.0609(18) 0.0694(19) -0.0020(15) -0.0158(17) -0.0290(17)
C39 0.0597(18) 0.0598(17) 0.0613(17) -0.0053(13) -0.0159(14) -0.0200(14)
C40 0.0515(16) 0.0503(15) 0.0524(15) -0.0167(11) -0.0121(12) -0.0147(12)
C41 0.0466(16) 0.0459(14) 0.0572(15) -0.0151(11) -0.0135(12) -0.0110(11)
C42 0.0506(18) 0.0485(15) 0.0762(19) -0.0089(13) -0.0137(14) -0.0097(12)
C43 0.0510(16) 0.0528(15) 0.0560(15) -0.0087(12) -0.0139(12) -0.0174(12)
C44 0.0522(16) 0.0459(14) 0.0491(14) -0.0127(11) -0.0143(12) -0.0092(11)
C45 0.0545(17) 0.0656(17) 0.0608(17) -0.0171(13) -0.0200(14) -0.0095(13)
C46 0.0557(18) 0.0727(19) 0.0652(18) -0.0233(15) -0.0061(14) -0.0194(14)
C47 0.100(3) 0.089(2) 0.0594(19) -0.0069(17) -0.0084(18) -0.037(2)
C48 0.064(2) 0.120(3) 0.095(3) -0.029(2) 0.005(2) -0.021(2)
C49 0.0644(19) 0.0723(19) 0.0651(18) -0.0079(14) -0.0199(15) -0.0299(15)
C50 0.050(2) 0.067(2) 0.183(5) 0.008(3) -0.021(3) -0.0116(16)
C51 0.091(4) 0.156(5) 0.167(5) -0.033(4) -0.062(4) 0.030(3)
C52 0.062(2) 0.106(3) 0.0632(19) -0.0158(18) -0.0055(16) -0.0276(19)
C53 0.065(2) 0.136(4) 0.082(3) -0.017(2) 0.006(2) -0.040(2)
C54 0.058(2) 0.123(3) 0.114(3) -0.024(3) -0.010(2) -0.036(2)
C55 0.072(2) 0.116(3) 0.101(3) -0.024(2) -0.033(2) -0.034(2)
C56 0.066(2) 0.096(2) 0.071(2) -0.0193(17) -0.0158(16) -0.0325(18)
C57 0.0512(16) 0.0560(16) 0.0570(16) -0.0098(12) -0.0124(13) -0.0134(12)
C58 0.0531(16) 0.0499(14) 0.0486(14) -0.0106(11) -0.0127(12) -0.0123(12)
C59 0.0522(16) 0.0500(14) 0.0454(14) -0.0077(11) -0.0117(12) -0.0125(12)
C60 0.0519(16) 0.0585(16) 0.0618(17) -0.0071(13) -0.0155(13) -0.0201(13)
C61 0.0641(18) 0.0642(17) 0.0543(16) -0.0165(13) -0.0182(14) -0.0168(14)
C62 0.0669(19) 0.0563(16) 0.0584(16) -0.0126(13) -0.0132(14) -0.0129(14)
C63 0.0554(18) 0.073(2) 0.075(2) -0.0063(16) -0.0203(16) -0.0149(15)
C64 0.057(2) 0.127(3) 0.094(3) -0.005(2) -0.0069(19) -0.013(2)
C65 0.084(3) 0.119(3) 0.129(4) -0.023(3) -0.061(3) -0.016(2)
C66 0.088(3) 0.066(2) 0.103(3) 0.0039(18) -0.038(2) -0.0363(18)
C67 0.094(3) 0.129(3) 0.074(2) -0.049(2) -0.021(2) -0.032(2)
C68 0.207(6) 0.096(3) 0.140(4) -0.059(3) -0.116(5) 0.022(3)

loop_
_atom_type_symbol
_atom_type_description
_atom_type_scat_dispersion_real
_atom_type_scat_dispersion_imag
_atom_type_scat_source
C C 0.0181 0.0091 'International Tables Vol C Tables 4.2.6.8 and 6.1.1.4'
H H 0.0000 0.0000 'International Tables Vol C Tables 4.2.6.8 and 6.1.1.4'
O O 0.0492 0.0322 'International Tables Vol C Tables 4.2.6.8 and 6.1.1.4'

loop_
_geom_angle_atom_site_label_1
_geom_angle_atom_site_label_2
_geom_angle_atom_site_label_3
_geom_angle
C10 O1 H1 108(2)
C27 O2 H2 108(2)
C44 O3 H3 111(2)
C59 O4 H4A 104(2)
C6 C1 C2 120.4(4)
C6 C1 H1A 119.8
C2 C1 H1A 119.8
C3 C2 C1 120.2(4)
C3 C2 H2A 119.9
C1 C2 H2A 119.9
C4 C3 C2 119.9(4)
C4 C3 H3A 120.1
C2 C3 H3A 120.1
C3 C4 C5 120.2(4)
C3 C4 H4 119.9
C5 C4 H4 119.9
C4 C5 C6 121.8(4)
C4 C5 H5 119.1
C6 C5 H5 119.1
C1 C6 C5 117.6(3)
C1 C6 C7 119.8(3)
C5 C6 C7 122.7(3)
C8 C7 C6 136.4(3)
C8 C7 C10 94.0(2)
C6 C7 C10 129.4(2)
C7 C8 C9 95.7(2)
C7 C8 C16 132.5(3)
C9 C8 C16 131.6(3)
C8 C9 C15 113.2(3)
C8 C9 C12 116.7(3)
C15 C9 C12 111.4(3)
C8 C9 C10 83.8(2)
C15 C9 C10 112.1(3)
C12 C9 C10 117.1(2)
O1 C10 C7 116.6(2)
O1 C10 C11 105.9(2)
C7 C10 C11 113.5(2)
O1 C10 C9 116.4(2)
C7 C10 C9 86.1(2)
C11 C10 C9 118.0(2)
C10 C11 H11B 109.5
C10 C11 H11C 109.5
H11B C11 H11C 109.5
C10 C11 H11A 109.5
H11B C11 H11A 109.5
H11C C11 H11A 109.5
C13 C12 C14 108.0(3)
C13 C12 C9 112.5(3)
C14 C12 C9 114.5(3)
C13 C12 H12 107.2
C14 C12 H12 107.2
C9 C12 H12 107.2
C12 C13 H13A 109.5
C12 C13 H13C 109.5
H13A C13 H13C 109.5
C12 C13 H13B 109.5
H13A C13 H13B 109.5
H13C C13 H13B 109.5
C12 C14 H14B 109.5
C12 C14 H14C 109.5
H14B C14 H14C 109.5
C12 C14 H14A 109.5
H14B C14 H14A 109.5
H14C C14 H14A 109.5
C9 C15 H15B 109.5
C9 C15 H15C 109.5
H15B C15 H15C 109.5
C9 C15 H15A 109.5
H15B C15 H15A 109.5
H15C C15 H15A 109.5
C17 C16 C8 114.6(7)
C17 C16 H16A 108.6
C8 C16 H16A 108.6
C17 C16 H16B 108.6
C8 C16 H16B 108.6
H16A C16 H16B 107.6
C16 C17 H17A 109.5
C16 C17 H17C 109.5
H17A C17 H17C 109.5
C16 C17 H17B 109.5
H17A C17 H17B 109.5
H17C C17 H17B 109.5
C19 C18 C23 121.7(4)
C19 C18 H18 119.1
C23 C18 H18 119.1
C20 C19 C18 120.4(4)
C20 C19 H19 119.8
C18 C19 H19 119.8
C21 C20 C19 119.6(4)
C21 C20 H20 120.2
C19 C20 H20 120.2
C20 C21 C22 120.9(4)
C20 C21 H21 119.6
C22 C21 H21 119.6
C23 C22 C21 120.4(4)
C23 C22 H22 119.8
C21 C22 H22 119.8
C18 C23 C22 116.9(3)
C18 C23 C24 120.2(3)
C22 C23 C24 122.9(3)
C25 C24 C23 137.4(3)
C25 C24 C27 93.9(2)
C23 C24 C27 128.6(2)
C24 C25 C33 132.6(3)
C24 C25 C26 95.5(2)
C33 C25 C26 131.9(3)
C25 C26 C32 114.0(2)
C25 C26 C29 116.5(2)
C32 C26 C29 111.2(2)
C25 C26 C27 84.0(2)
C32 C26 C27 112.0(2)
C29 C26 C27 116.8(2)
O2 C27 C24 116.3(2)
O2 C27 C28 105.6(2)
C24 C27 C28 113.9(2)
O2 C27 C26 115.8(2)
C24 C27 C26 86.4(2)
C28 C27 C26 118.5(2)
C27 C28 H28B 109.5
C27 C28 H28C 109.5
H28B C28 H28C 109.5
C27 C28 H28A 109.5
H28B C28 H28A 109.5
H28C C28 H28A 109.5
C30 C29 C31 109.4(3)
C30 C29 C26 111.7(3)
C31 C29 C26 114.5(3)
C30 C29 H29 107.0
C31 C29 H29 107.0
C26 C29 H29 107.0
C29 C30 H30A 109.5
C29 C30 H30B 109.5
H30A C30 H30B 109.5
C29 C30 H30C 109.5
H30A C30 H30C 109.5
H30B C30 H30C 109.5
C29 C31 H31C 109.5
C29 C31 H31B 109.5
H31C C31 H31B 109.5
C29 C31 H31A 109.5
H31C C31 H31A 109.5
H31B C31 H31A 109.5
C26 C32 H32A 109.5
C26 C32 H32C 109.5
H32A C32 H32C 109.5
C26 C32 H32B 109.5
H32A C32 H32B 109.5
H32C C32 H32B 109.5
C25 C33 C34 114.5(3)
C25 C33 H33B 108.6
C34 C33 H33B 108.6
C25 C33 H33A 108.6
C34 C33 H33A 108.6
H33B C33 H33A 107.6
C33 C34 H34A 109.5
C33 C34 H34B 109.5
H34A C34 H34B 109.5
C33 C34 H34C 109.5
H34A C34 H34C 109.5
H34B C34 H34C 109.5
C40 C35 C36 120.9(3)
C40 C35 H35 119.6
C36 C35 H35 119.6
C37 C36 C35 120.4(3)
C37 C36 H36 119.8
C35 C36 H36 119.8
C38 C37 C36 119.7(3)
C38 C37 H37 120.2
C36 C37 H37 120.2
C37 C38 C39 120.2(3)
C37 C38 H38 119.9
C39 C38 H38 119.9
C38 C39 C40 121.8(3)
C38 C39 H39 119.1
C40 C39 H39 119.1
C35 C40 C39 117.0(3)
C35 C40 C41 120.1(3)
C39 C40 C41 122.8(3)
C42 C41 C40 136.6(3)
C42 C41 C44 93.8(2)
C40 C41 C44 129.5(2)
C41 C42 C50 132.1(3)
C41 C42 C43 96.5(2)
C50 C42 C43 131.4(3)
C42 C43 C49 114.2(2)
C42 C43 C46 116.5(2)
C49 C43 C46 111.6(2)
C42 C43 C44 83.6(2)
C49 C43 C44 112.3(2)
C46 C43 C44 116.1(2)
O3 C44 C45 105.5(2)
O3 C44 C41 116.3(2)
C45 C44 C41 114.4(2)
O3 C44 C43 115.6(2)
C45 C44 C43 118.8(2)
C41 C44 C43 85.90(19)
C44 C45 H45B 109.5
C44 C45 H45C 109.5
H45B C45 H45C 109.5
C44 C45 H45A 109.5
H45B C45 H45A 109.5
H45C C45 H45A 109.5
C47 C46 C48 108.6(3)
C47 C46 C43 111.7(3)
C48 C46 C43 114.4(3)
C47 C46 H46 107.3
C48 C46 H46 107.3
C43 C46 H46 107.3
C46 C47 H47A 109.5
C46 C47 H47B 109.5
H47A C47 H47B 109.5
C46 C47 H47C 109.5
H47A C47 H47C 109.5
H47B C47 H47C 109.5
C46 C48 H48C 109.5
C46 C48 H48B 109.5
H48C C48 H48B 109.5
C46 C48 H48A 109.5
H48C C48 H48A 109.5
H48B C48 H48A 109.5
C43 C49 H49A 109.5
C43 C49 H49C 109.5
H49A C49 H49C 109.5
C43 C49 H49B 109.5
H49A C49 H49B 109.5
H49C C49 H49B 109.5
C51 C50 C42 115.8(4)
C51 C50 H50A 108.3
C42 C50 H50A 108.3
C51 C50 H50B 108.3
C42 C50 H50B 108.3
H50A C50 H50B 107.4
C50 C51 H51B 109.5
C50 C51 H51C 109.5
H51B C51 H51C 109.5
C50 C51 H51A 109.5
H51B C51 H51A 109.5
H51C C51 H51A 109.5
C53 C52 C57 120.9(4)
C53 C52 H52 119.6
C57 C52 H52 119.6
C54 C53 C52 121.0(4)
C54 C53 H53 119.5
C52 C53 H53 119.5
C53 C54 C55 119.5(4)
C53 C54 H54 120.2
C55 C54 H54 120.2
C54 C55 C56 120.1(4)
C54 C55 H55 120.0
C56 C55 H55 120.0
C57 C56 C55 121.6(3)
C57 C56 H56 119.2
C55 C56 H56 119.2
C56 C57 C52 116.9(3)
C56 C57 C58 120.2(3)
C52 C57 C58 122.8(3)
C61 C58 C57 137.2(3)
C61 C58 C59 94.1(2)
C57 C58 C59 128.6(2)
O4 C59 C58 116.3(2)
O4 C59 C62 105.1(2)
C58 C59 C62 114.5(2)
O4 C59 C60 115.8(2)
C58 C59 C60 86.1(2)
C62 C59 C60 118.8(2)
C61 C60 C66 113.5(3)
C61 C60 C63 117.5(2)
C66 C60 C63 111.4(3)
C61 C60 C59 84.1(2)
C66 C60 C59 111.7(2)
C63 C60 C59 116.2(2)
C58 C61 C67 132.5(3)
C58 C61 C60 95.5(2)
C67 C61 C60 132.1(3)
C59 C62 H62A 109.5
C59 C62 H62C 109.5
H62A C62 H62C 109.5
C59 C62 H62B 109.5
H62A C62 H62B 109.5
H62C C62 H62B 109.5
C64 C63 C65 109.4(3)
C64 C63 C60 111.7(3)
C65 C63 C60 114.1(3)
C64 C63 H63 107.1
C65 C63 H63 107.1
C60 C63 H63 107.1
C63 C64 H64A 109.5
C63 C64 H64C 109.5
H64A C64 H64C 109.5
C63 C64 H64B 109.5
H64A C64 H64B 109.5
H64C C64 H64B 109.5
C63 C65 H65B 109.5
C63 C65 H65C 109.5
H65B C65 H65C 109.5
C63 C65 H65A 109.5
H65B C65 H65A 109.5
H65C C65 H65A 109.5
C60 C66 H66B 109.5
C60 C66 H66C 109.5
H66B C66 H66C 109.5
C60 C66 H66A 109.5
H66B C66 H66A 109.5
H66C C66 H66A 109.5
C61 C67 C68 115.3(4)
C61 C67 H67B 108.5
C68 C67 H67B 108.5
C61 C67 H67A 108.5
C68 C67 H67A 108.5
H67B C67 H67A 107.5
C67 C68 H68A 109.5
C67 C68 H68C 109.5
H68A C68 H68C 109.5
C67 C68 H68B 109.5
H68A C68 H68B 109.5
H68C C68 H68B 109.5

loop_
_geom_bond_atom_site_label_1
_geom_bond_atom_site_label_2
_geom_bond_distance
O1 C10 1.430(3)
O1 H1 0.86(4)
O2 C27 1.432(3)
O2 H2 0.86(4)
O3 C44 1.428(3)
O3 H3 0.88(4)
O4 C59 1.443(3)
O4 H4A 0.90(4)
C1 C6 1.378(5)
C1 C2 1.392(6)
C1 H1A 0.9300
C2 C3 1.375(7)
C2 H2A 0.9300
C3 C4 1.349(6)
C3 H3A 0.9300
C4 C5 1.371(5)
C4 H4 0.9300
C5 C6 1.385(5)
C5 H5 0.9300
C6 C7 1.462(4)
C7 C8 1.334(4)
C7 C10 1.521(4)
C8 C9 1.534(5)
C8 C16 1.544(6)
C9 C15 1.535(5)
C9 C12 1.542(5)
C9 C10 1.599(4)
C10 C11 1.523(4)
C11 H11B 0.9600
C11 H11C 0.9600
C11 H11A 0.9600
C12 C13 1.527(6)
C12 C14 1.528(5)
C12 H12 0.9800
C13 H13A 0.9600
C13 H13C 0.9600
C13 H13B 0.9600
C14 H14B 0.9600
C14 H14C 0.9600
C14 H14A 0.9600
C15 H15B 0.9600
C15 H15C 0.9600
C15 H15A 0.9600
C16 C17 1.289(10)
C16 H16A 0.9700
C16 H16B 0.9700
C17 H17A 0.9600
C17 H17C 0.9600
C17 H17B 0.9600
C18 C19 1.382(5)
C18 C23 1.387(5)
C18 H18 0.9300
C19 C20 1.358(7)
C19 H19 0.9300
C20 C21 1.356(7)
C20 H20 0.9300
C21 C22 1.400(6)
C21 H21 0.9300
C22 C23 1.390(5)
C22 H22 0.9300
C23 C24 1.460(4)
C24 C25 1.341(4)
C24 C27 1.512(4)
C25 C33 1.508(4)
C25 C26 1.528(4)
C26 C32 1.531(4)
C26 C29 1.550(4)
C26 C27 1.593(4)
C27 C28 1.517(4)
C28 H28B 0.9600
C28 H28C 0.9600
C28 H28A 0.9600
C29 C30 1.526(5)
C29 C31 1.528(5)
C29 H29 0.9800
C30 H30A 0.9600
C30 H30B 0.9600
C30 H30C 0.9600
C31 H31C 0.9600
C31 H31B 0.9600
C31 H31A 0.9600
C32 H32A 0.9600
C32 H32C 0.9600
C32 H32B 0.9600
C33 C34 1.510(7)
C33 H33B 0.9700
C33 H33A 0.9700
C34 H34A 0.9600
C34 H34B 0.9600
C34 H34C 0.9600
C35 C40 1.377(4)
C35 C36 1.392(5)
C35 H35 0.9300
C36 C37 1.365(5)
C36 H36 0.9300
C37 C38 1.353(5)
C37 H37 0.9300
C38 C39 1.377(4)
C38 H38 0.9300
C39 C40 1.385(4)
C39 H39 0.9300
C40 C41 1.464(4)
C41 C42 1.331(4)
C41 C44 1.523(4)
C42 C50 1.518(5)
C42 C43 1.524(4)
C43 C49 1.526(4)
C43 C46 1.553(4)
C43 C44 1.607(4)
C44 C45 1.510(4)
C45 H45B 0.9600
C45 H45C 0.9600
C45 H45A 0.9600
C46 C47 1.526(5)
C46 C48 1.527(5)
C46 H46 0.9800
C47 H47A 0.9600
C47 H47B 0.9600
C47 H47C 0.9600
C48 H48C 0.9600
C48 H48B 0.9600
C48 H48A 0.9600
C49 H49A 0.9600
C49 H49C 0.9600
C49 H49B 0.9600
C50 C51 1.510(8)
C50 H50A 0.9700
C50 H50B 0.9700
C51 H51B 0.9600
C51 H51C 0.9600
C51 H51A 0.9600
C52 C53 1.384(5)
C52 C57 1.386(4)
C52 H52 0.9300
C53 C54 1.353(6)
C53 H53 0.9300
C54 C55 1.361(6)
C54 H54 0.9300
C55 C56 1.387(5)
C55 H55 0.9300
C56 C57 1.381(4)
C56 H56 0.9300
C57 C58 1.469(4)
C58 C61 1.337(4)
C58 C59 1.511(4)
C59 C62 1.515(4)
C59 C60 1.595(4)
C60 C61 1.524(4)
C60 C66 1.529(4)
C60 C63 1.550(4)
C61 C67 1.503(5)
C62 H62A 0.9600
C62 H62C 0.9600
C62 H62B 0.9600
C63 C64 1.523(5)
C63 C65 1.526(5)
C63 H63 0.9800
C64 H64A 0.9600
C64 H64C 0.9600
C64 H64B 0.9600
C65 H65B 0.9600
C65 H65C 0.9600
C65 H65A 0.9600
C66 H66B 0.9600
C66 H66C 0.9600
C66 H66A 0.9600
C67 C68 1.504(7)
C67 H67B 0.9700
C67 H67A 0.9700
C68 H68A 0.9600
C68 H68C 0.9600
C68 H68B 0.9600

loop_
_geom_torsion_atom_site_label_1
_geom_torsion_atom_site_label_2
_geom_torsion_atom_site_label_3
_geom_torsion_atom_site_label_4
_geom_torsion
C6 C1 C2 C3 -1.1(7)
C1 C2 C3 C4 0.5(8)
C2 C3 C4 C5 0.0(7)
C3 C4 C5 C6 0.1(6)
C2 C1 C6 C5 1.1(6)
C2 C1 C6 C7 -179.7(4)
C4 C5 C6 C1 -0.6(5)
C4 C5 C6 C7 -179.7(3)
C1 C6 C7 C8 172.7(4)
C5 C6 C7 C8 -8.2(5)
C1 C6 C7 C10 -13.3(5)
C5 C6 C7 C10 165.8(3)
C6 C7 C8 C9 -179.5(3)
C10 C7 C8 C9 5.2(2)
C6 C7 C8 C16 5.2(7)
C10 C7 C8 C16 -170.1(5)
C7 C8 C9 C15 106.4(3)
C16 C8 C9 C15 -78.2(5)
C7 C8 C9 C12 -122.2(3)
C16 C8 C9 C12 53.2(6)
C7 C8 C9 C10 -4.9(2)
C16 C8 C9 C10 170.4(5)
C8 C7 C10 O1 -122.6(3)
C6 C7 C10 O1 61.6(4)
C8 C7 C10 C11 113.9(3)
C6 C7 C10 C11 -61.9(4)
C8 C7 C10 C9 -5.0(2)
C6 C7 C10 C9 179.2(3)
C8 C9 C10 O1 122.2(3)
C15 C9 C10 O1 9.6(3)
C12 C9 C10 O1 -120.9(3)
C8 C9 C10 C7 4.3(2)
C15 C9 C10 C7 -108.2(3)
C12 C9 C10 C7 121.2(3)
C8 C9 C10 C11 -110.3(3)
C15 C9 C10 C11 137.1(3)
C12 C9 C10 C11 6.6(4)
C8 C9 C12 C13 171.2(3)
C15 C9 C12 C13 -56.6(4)
C10 C9 C12 C13 74.2(4)
C8 C9 C12 C14 -65.0(5)
C15 C9 C12 C14 67.2(5)
C10 C9 C12 C14 -162.0(4)
C7 C8 C16 C17 -107.6(7)
C9 C8 C16 C17 78.6(8)
C23 C18 C19 C20 0.7(6)
C18 C19 C20 C21 -1.1(7)
C19 C20 C21 C22 0.9(7)
C20 C21 C22 C23 -0.4(6)
C19 C18 C23 C22 -0.2(5)
C19 C18 C23 C24 -179.5(3)
C21 C22 C23 C18 0.0(5)
C21 C22 C23 C24 179.3(3)
C18 C23 C24 C25 166.9(3)
C22 C23 C24 C25 -12.4(5)
C18 C23 C24 C27 -15.9(4)
C22 C23 C24 C27 164.9(3)
C23 C24 C25 C33 0.4(6)
C27 C24 C25 C33 -177.4(4)
C23 C24 C25 C26 -178.3(3)
C27 C24 C25 C26 3.9(2)
C24 C25 C26 C32 107.7(3)
C33 C25 C26 C32 -71.0(4)
C24 C25 C26 C29 -120.7(3)
C33 C25 C26 C29 60.6(5)
C24 C25 C26 C27 -3.7(2)
C33 C25 C26 C27 177.6(4)
C25 C24 C27 O2 -120.8(3)
C23 C24 C27 O2 61.0(4)
C25 C24 C27 C28 116.0(3)
C23 C24 C27 C28 -62.1(4)
C25 C24 C27 C26 -3.7(2)
C23 C24 C27 C26 178.2(3)
C25 C26 C27 O2 120.8(2)
C32 C26 C27 O2 7.4(3)
C29 C26 C27 O2 -122.5(3)
C25 C26 C27 C24 3.26(19)
C32 C26 C27 C24 -110.2(2)
C29 C26 C27 C24 119.9(2)
C25 C26 C27 C28 -112.1(3)
C32 C26 C27 C28 134.5(3)
C29 C26 C27 C28 4.6(4)
C25 C26 C29 C30 170.5(3)
C32 C26 C29 C30 -56.6(4)
C27 C26 C29 C30 73.7(4)
C25 C26 C29 C31 -64.5(4)
C32 C26 C29 C31 68.4(4)
C27 C26 C29 C31 -161.4(3)
C24 C25 C33 C34 -127.1(4)
C26 C25 C33 C34 51.2(6)
C40 C35 C36 C37 0.3(6)
C35 C36 C37 C38 0.2(6)
C36 C37 C38 C39 -0.7(6)
C37 C38 C39 C40 0.8(5)
C36 C35 C40 C39 -0.3(5)
C36 C35 C40 C41 178.7(3)
C38 C39 C40 C35 -0.3(5)
C38 C39 C40 C41 -179.2(3)
C35 C40 C41 C42 171.5(4)
C39 C40 C41 C42 -9.5(5)
C35 C40 C41 C44 -13.8(4)
C39 C40 C41 C44 165.1(3)
C40 C41 C42 C50 -1.2(7)
C44 C41 C42 C50 -177.1(4)
C40 C41 C42 C43 -179.8(3)
C44 C41 C42 C43 4.3(2)
C41 C42 C43 C49 107.5(3)
C50 C42 C43 C49 -71.1(5)
C41 C42 C43 C46 -120.1(3)
C50 C42 C43 C46 61.3(5)
C41 C42 C43 C44 -4.1(2)
C50 C42 C43 C44 177.3(4)
C42 C41 C44 O3 -120.7(3)
C40 C41 C44 O3 63.0(4)
C42 C41 C44 C45 115.8(3)
C40 C41 C44 C45 -60.5(4)
C42 C41 C44 C43 -4.0(2)
C40 C41 C44 C43 179.6(3)
C42 C43 C44 O3 120.9(2)
C49 C43 C44 O3 7.4(3)
C46 C43 C44 O3 -122.7(3)
C42 C43 C44 C45 -112.2(3)
C49 C43 C44 C45 134.3(3)
C46 C43 C44 C45 4.2(3)
C42 C43 C44 C41 3.5(2)
C49 C43 C44 C41 -110.0(2)
C46 C43 C44 C41 119.9(2)
C42 C43 C46 C47 171.8(3)
C49 C43 C46 C47 -54.7(4)
C44 C43 C46 C47 75.8(3)
C42 C43 C46 C48 -64.3(4)
C49 C43 C46 C48 69.2(4)
C44 C43 C46 C48 -160.4(3)
C41 C42 C50 C51 -126.9(5)
C43 C42 C50 C51 51.3(7)
C57 C52 C53 C54 1.2(7)
C52 C53 C54 C55 -1.3(7)
C53 C54 C55 C56 1.0(7)
C54 C55 C56 C57 -0.8(6)
C55 C56 C57 C52 0.7(5)
C55 C56 C57 C58 179.1(3)
C53 C52 C57 C56 -1.0(5)
C53 C52 C57 C58 -179.2(4)
C56 C57 C58 C61 167.5(3)
C52 C57 C58 C61 -14.2(5)
C56 C57 C58 C59 -16.4(4)
C52 C57 C58 C59 161.8(3)
C61 C58 C59 O4 -120.7(3)
C57 C58 C59 O4 62.0(4)
C61 C58 C59 C62 116.3(3)
C57 C58 C59 C62 -61.1(4)
C61 C58 C59 C60 -3.8(2)
C57 C58 C59 C60 178.9(3)
O4 C59 C60 C61 120.7(2)
C58 C59 C60 C61 3.32(19)
C62 C59 C60 C61 -112.6(3)
O4 C59 C60 C66 7.7(4)
C58 C59 C60 C66 -109.6(3)
C62 C59 C60 C66 134.4(3)
O4 C59 C60 C63 -121.6(3)
C58 C59 C60 C63 121.1(3)
C62 C59 C60 C63 5.1(4)
C57 C58 C61 C67 -0.1(6)
C59 C58 C61 C67 -177.0(4)
C57 C58 C61 C60 -179.1(3)
C59 C58 C61 C60 4.0(2)
C66 C60 C61 C58 107.3(3)
C63 C60 C61 C58 -120.3(3)
C59 C60 C61 C58 -3.8(2)
C66 C60 C61 C67 -71.7(5)
C63 C60 C61 C67 60.7(5)
C59 C60 C61 C67 177.2(4)
C61 C60 C63 C64 173.7(3)
C66 C60 C63 C64 -52.9(4)
C59 C60 C63 C64 76.5(4)
C61 C60 C63 C65 -61.5(4)
C66 C60 C63 C65 71.9(4)
C59 C60 C63 C65 -158.7(3)
C58 C61 C67 C68 -128.7(4)
C60 C61 C67 C68 50.0(6)
